data_1565879
loop_
_publ_author_name
'Olejniczak, Anna'
'Katrusiak, Anna'
'Podsiad\/lo, Marcin'
'Katrusiak, Andrzej'

_publ_section_title
;
 Stochastic hydration of a high-nitrogen-content molecular compound
 recrystallized under pressure
;
_journal_issue 1
_journal_name_full IUCrJ
_journal_page_first 49
_journal_page_last 54
_journal_paper_doi 10.1107/S2052252521010381
_journal_volume 9
_journal_year 2022
_chemical_formula_moiety 'C4 H2 Cl N5'
_chemical_formula_sum 'C4 H2 Cl N5'
_chemical_formula_weight 155.56
_chemical_name_systematic 6-chloro-1,2,3,4-tetrazolo[1,5-b]pyridazine
_space_group_crystal_system orthorhombic
_space_group_IT_number 19
_space_group_name_Hall 'P 2ac 2ab'
_space_group_name_H-M_alt 'P 21 21 21'
_atom_sites_solution_hydrogens geom
_atom_sites_solution_primary direct
_audit_creation_date 2020-07-14
_audit_creation_method
;
Olex2 1.3
(compiled 2020.06.28 svn.raecde09e for OlexSys, GUI svn.r6132)
;
_cell_angle_alpha 90
_cell_angle_beta 90
_cell_angle_gamma 90
_cell_formula_units_Z 4
_cell_length_a 7.0733(6)
_cell_length_b 8.7965(6)
_cell_length_c 10.042(8)
_cell_measurement_reflns_used 1101
_cell_measurement_temperature 296(2)
_cell_measurement_theta_max 21.8620
_cell_measurement_theta_min 3.6830
_cell_volume 624.8(5)
_computing_cell_refinement 'CrysAlisPro 1.171.40.67a (Rigaku OD, 2019)'
_computing_data_collection 'CrysAlisPro 1.171.40.67a (Rigaku OD, 2019)'
_computing_data_reduction 'CrysAlisPro 1.171.40.67a (Rigaku OD, 2019)'
_computing_molecular_graphics 'Olex2 1.3 (Dolomanov et al., 2009)'
_computing_publication_material 'Olex2 1.3 (Dolomanov et al., 2009)'
_computing_structure_refinement 'SHELXL 2018/3 (Sheldrick, 2015)'
_computing_structure_solution 'SHELXT 2018/2 (Sheldrick, 2018)'
_diffrn_ambient_environment 'diamond-anvil cell'
_diffrn_ambient_pressure 100000
_diffrn_ambient_temperature 296
_diffrn_detector 'CCD plate'
_diffrn_detector_area_resol_mean 16.2413
_diffrn_detector_type Eos
_diffrn_measured_fraction_theta_full 0.408
_diffrn_measured_fraction_theta_max 0.373
_diffrn_measurement_details
;
List of Runs (angles in degrees, time in seconds):

  # Type    Start    End  Width  t~exp~   \w     \q     \k     \f   Frames
--------------------------------------------------------------------------
  1  \f    -35.00  19.75   0.75   20.00   0.00 -30.00   0.00    --    73
  2  \f    140.00 200.00   0.75   20.00   0.00 -30.00   0.00    --    80
  3  \f    160.00 217.00   0.75   20.00   0.00  30.00   0.00    --    76
  4  \f    -20.00  34.75   0.75   20.00   0.00  30.00   0.00    --    73
  5  \w    -24.00  24.00   0.75   20.00    --   30.00  39.46 -12.90   64
  6  \w    -24.00  24.00   0.75   20.00    --   30.00  39.46 167.10   64
  7  \w    -50.00  10.00   0.75   20.00    --  -30.00  39.46 167.10   80
  8  \w    -50.00  10.00   0.75   20.00    --  -30.00  39.46 -12.90   80
  9  \w    -64.00  -8.50   0.75   20.00    --  -30.00  81.40 -28.90   74
 10  \w    -64.00  -8.50   0.75   20.00    --  -30.00  81.40 151.10   74
 11  \w    -19.00   8.00   0.75   20.00    --   30.00  81.40 151.10   36
 12  \w    -19.00   8.00   0.75   20.00    --   30.00  81.40 -28.90   36
 13  \w    -43.00 -21.25   0.75   20.00    --   30.00 134.60 -56.90   29
 14  \w    -43.00 -21.25   0.75   20.00    --   30.00 134.60 123.10   29
 15  \w    -90.00 -36.00   0.75   20.00    --  -30.00 134.60 123.10   72
 16  \w    -90.00 -36.00   0.75   20.00    --  -30.00 134.60 -56.90   72
;
_diffrn_measurement_device 'four-circle diffractometer'
_diffrn_measurement_device_type 'KM-4 CCD'
_diffrn_measurement_method
;
HP omega scans - for more details see:
A. Budzianowski, A. Katrusiak in High-Pressure Crystallography
(Eds.: A. Katrusiak, P. F. McMillan),
Dordrecht: Kluwer Acad. Publ., 2004 pp.157-168
;
_diffrn_orient_matrix_type 'CrysAlisPro convention (1999,Acta A55,543-557)'
_diffrn_orient_matrix_UB_11 -0.0061502000
_diffrn_orient_matrix_UB_12 -0.0088967000
_diffrn_orient_matrix_UB_13 0.0697270000
_diffrn_orient_matrix_UB_21 -0.0721162000
_diffrn_orient_matrix_UB_22 -0.0554523000
_diffrn_orient_matrix_UB_23 -0.0085866000
_diffrn_orient_matrix_UB_31 0.0698142000
_diffrn_orient_matrix_UB_32 -0.0580628000
_diffrn_orient_matrix_UB_33 -0.0026606000
_diffrn_radiation_monochromator graphite
_diffrn_radiation_probe x-ray
_diffrn_radiation_type 'Mo K\a'
_diffrn_radiation_wavelength 0.71073
_diffrn_reflns_av_R_equivalents 0.0493
_diffrn_reflns_av_unetI/netI 0.0312
_diffrn_reflns_Laue_measured_fraction_full 0.408
_diffrn_reflns_Laue_measured_fraction_max 0.373
_diffrn_reflns_limit_h_max 9
_diffrn_reflns_limit_h_min -8
_diffrn_reflns_limit_k_max 10
_diffrn_reflns_limit_k_min -11
_diffrn_reflns_limit_l_max 3
_diffrn_reflns_limit_l_min -3
_diffrn_reflns_number 3715
_diffrn_reflns_point_group_measured_fraction_full 0.391
_diffrn_reflns_point_group_measured_fraction_max 0.352
_diffrn_reflns_theta_full 25.242
_diffrn_reflns_theta_max 27.176
_diffrn_reflns_theta_min 3.696
_diffrn_source 'fine-focus sealed X-ray tube'
_diffrn_source_type 'Enhance (Mo) X-ray Source'
_exptl_absorpt_coefficient_mu 0.527
_exptl_absorpt_correction_T_max 1.00000
_exptl_absorpt_correction_T_min 0.06117
_exptl_absorpt_correction_type multi-scan
_exptl_absorpt_process_details
;
CrysAlisPro 1.171.39.46 (Rigaku Oxford Diffraction, 2018)
Empirical absorption correction using spherical harmonics,
 implemented in SCALE3 ABSPACK scaling algorithm.
;
_exptl_crystal_colour colorless
_exptl_crystal_density_diffrn 1.654
_exptl_crystal_description plate
_exptl_crystal_F_000 312
_exptl_crystal_size_max 0.38
_exptl_crystal_size_mid 0.29
_exptl_crystal_size_min 0.21
_refine_diff_density_max 0.095
_refine_diff_density_min -0.078
_refine_diff_density_rms 0.024
_refine_ls_abs_structure_details
;
 Flack x determined using 112 quotients [(I+)-(I-)]/[(I+)+(I-)]
 (Parsons, Flack and Wagner, Acta Cryst. B69 (2013) 249-259).
;
_refine_ls_abs_structure_Flack -0.06(6)
_refine_ls_extinction_method none
_refine_ls_goodness_of_fit_ref 1.110
_refine_ls_hydrogen_treatment constr
_refine_ls_matrix_type full
_refine_ls_number_parameters 91
_refine_ls_number_reflns 491
_refine_ls_number_restraints 6
_refine_ls_restrained_S_all 1.106
_refine_ls_R_factor_all 0.0613
_refine_ls_R_factor_gt 0.0339
_refine_ls_shift/su_max 0.000
_refine_ls_shift/su_mean 0.000
_refine_ls_structure_factor_coef Fsqd
_refine_ls_weighting_details 'w=1/[\s^2^(Fo^2^)+(0.0252P)^2^] where P=(Fo^2^+2Fc^2^)/3'
_refine_ls_weighting_scheme calc
_refine_ls_wR_factor_gt 0.0493
_refine_ls_wR_factor_ref 0.0555
_reflns_Friedel_coverage 0.579
_reflns_Friedel_fraction_full 0.366
_reflns_Friedel_fraction_max 0.320
_reflns_number_gt 361
_reflns_number_total 491
_reflns_threshold_expression 'I > 2\s(I)'
_cod_data_source_file lt5042.cif
_cod_data_source_block C4H2N5Cl1@0_10GPa_phase_alpha_xH2O
_cod_database_code 1565879
_shelx_shelxl_version_number 2018/3
_chemical_oxdiff_formula C4H2N5Cl1
_shelx_space_group_comment
;
The symmetry employed for this shelxl refinement is uniquely defined
by the following loop, which should always be used as a source of
symmetry information in preference to the above space-group names.
They are only intended as comments.
;
_reflns_odcompleteness_completeness 37.41
_reflns_odcompleteness_iscentric 1
_reflns_odcompleteness_theta 27.12
_olex2_refinement_description
;
1. Fixed Uiso
 At 1.2 times of:
  All C(H) groups
2. Uiso/Uaniso restraints and constraints
Uanis(C8) \\sim Ueq: with sigma of 0.02 and sigma for terminal atoms of 0.02
3.a Aromatic/amide H refined with riding coordinates:
 C7(H7), C8(H8)
;
_olex2_submission_special_instructions 'No special instructions were received'
_oxdiff_exptl_absorpt_empirical_details
;
Empirical correction (ABSPACK) includes:
- Absorption correction using spherical harmonics
- Frame scaling
;
_oxdiff_exptl_absorpt_empirical_full_max 11.929
_oxdiff_exptl_absorpt_empirical_full_min 0.655

loop_
_space_group_symop_operation_xyz
'x, y, z'
'-x+1/2, -y, z+1/2'
'-x, y+1/2, -z+1/2'
'x+1/2, -y+1/2, -z'

loop_
_atom_site_label
_atom_site_type_symbol
_atom_site_fract_x
_atom_site_fract_y
_atom_site_fract_z
_atom_site_U_iso_or_equiv
_atom_site_adp_type
_atom_site_occupancy
_atom_site_site_symmetry_order
_atom_site_calc_flag
_atom_site_refinement_flags_posn
_atom_site_refinement_flags_adp
_atom_site_refinement_flags_occupancy
_atom_site_disorder_assembly
_atom_site_disorder_group
Cl1 Cl 0.29054(18) 0.33488(12) 0.3213(4) 0.081(2) Uani 1 1 d . . . . .
N4 N 0.3555(7) 0.7502(5) 0.4119(14) 0.043(8) Uani 1 1 d . . . . .
N5 N 0.3672(7) 0.5948(5) 0.4195(14) 0.063(8) Uani 1 1 d . . . . .
N3 N 0.4272(6) 0.8393(7) 0.5081(12) 0.065(8) Uani 1 1 d . . . . .
N2 N 0.3882(9) 0.9773(6) 0.462(2) 0.079(10) Uani 1 1 d . . . . .
N1 N 0.2949(9) 0.9803(6) 0.3498(19) 0.068(10) Uani 1 1 d . . . . .
C9 C 0.2762(7) 0.8344(6) 0.3160(15) 0.054(8) Uani 1 1 d . . . . .
C7 C 0.2015(9) 0.6034(7) 0.2076(17) 0.054(11) Uani 1 1 d . . . . .
H7 H 0.149998 0.547159 0.138065 0.064 Uiso 1 1 calc R U . . .
C6 C 0.2873(8) 0.5314(6) 0.3188(15) 0.046(9) Uani 1 1 d . . . . .
C8 C 0.1978(7) 0.7586(6) 0.2070(17) 0.051(8) Uani 1 1 d . U . . .
H8 H 0.144775 0.812038 0.136379 0.061 Uiso 1 1 calc R U . . .

loop_
_atom_site_aniso_label
_atom_site_aniso_U_11
_atom_site_aniso_U_22
_atom_site_aniso_U_33
_atom_site_aniso_U_23
_atom_site_aniso_U_13
_atom_site_aniso_U_12
Cl1 0.0809(9) 0.0409(7) 0.120(7) -0.0026(13) 0.0209(17) -0.0014(7)
N4 0.049(3) 0.046(2) 0.03(2) -0.008(5) -0.007(5) -0.001(2)
N5 0.052(3) 0.046(2) 0.09(3) 0.004(5) -0.006(6) 0.003(2)
N3 0.077(3) 0.069(3) 0.05(2) -0.012(6) -0.014(5) -0.010(3)
N2 0.078(5) 0.055(3) 0.10(3) -0.016(6) 0.004(9) -0.014(3)
N1 0.067(5) 0.049(3) 0.09(3) -0.008(5) 0.012(8) -0.001(3)
C9 0.048(3) 0.044(3) 0.07(3) -0.001(7) 0.001(6) 0.008(3)
C7 0.059(4) 0.067(3) 0.03(4) -0.008(6) 0.006(8) -0.010(3)
C6 0.043(3) 0.050(3) 0.05(3) 0.005(6) 0.008(9) 0.000(3)
C8 0.056(4) 0.069(4) 0.03(2) 0.014(6) -0.004(7) 0.007(3)

loop_
_atom_type_symbol
_atom_type_description
_atom_type_scat_dispersion_real
_atom_type_scat_dispersion_imag
_atom_type_scat_source
C C 0.0033 0.0016 'International Tables Vol C Tables 4.2.6.8 and 6.1.1.4'
H H 0.0000 0.0000 'International Tables Vol C Tables 4.2.6.8 and 6.1.1.4'
Cl Cl 0.1484 0.1585 'International Tables Vol C Tables 4.2.6.8 and 6.1.1.4'
N N 0.0061 0.0033 'International Tables Vol C Tables 4.2.6.8 and 6.1.1.4'

loop_
_geom_angle_atom_site_label_1
_geom_angle_atom_site_label_2
_geom_angle_atom_site_label_3
_geom_angle
_geom_angle_site_symmetry_1
_geom_angle_site_symmetry_3
_geom_angle_publ_flag
N3 N4 N5 121.2(12) . . ?
C9 N4 N5 128.1(12) . . ?
C9 N4 N3 110.7(6) . . ?
C6 N5 N4 111.2(12) . . ?
N2 N3 N4 101.7(11) . . ?
N1 N2 N3 115.2(10) . . ?
N2 N1 C9 104.5(9) . . ?
N4 C9 C8 117.8(7) . . ?
N1 C9 N4 107.9(11) . . ?
N1 C9 C8 134.2(11) . . ?
C6 C7 H7 121.4 . . ?
C8 C7 H7 121.4 . . ?
C8 C7 C6 117.2(13) . . ?
N5 C6 Cl1 114.6(9) . . ?
N5 C6 C7 127.9(8) . . ?
C7 C6 Cl1 117.6(9) . . ?
C9 C8 H8 121.1 . . ?
C7 C8 C9 117.8(12) . . ?
C7 C8 H8 121.1 . . ?

loop_
_geom_bond_atom_site_label_1
_geom_bond_atom_site_label_2
_geom_bond_distance
_geom_bond_site_symmetry_2
_geom_bond_publ_flag
Cl1 C6 1.729(6) . ?
N4 N5 1.372(6) . ?
N4 N3 1.343(14) . ?
N4 C9 1.338(15) . ?
N5 C6 1.286(18) . ?
N3 N2 1.330(11) . ?
N2 N1 1.30(3) . ?
N1 C9 1.335(9) . ?
C9 C8 1.397(17) . ?
C7 H7 0.9300 . ?
C7 C6 1.420(17) . ?
C7 C8 1.365(7) . ?
C8 H8 0.9300 . ?

loop_
_geom_torsion_atom_site_label_1
_geom_torsion_atom_site_label_2
_geom_torsion_atom_site_label_3
_geom_torsion_atom_site_label_4
_geom_torsion
_geom_torsion_site_symmetry_1
_geom_torsion_site_symmetry_2
_geom_torsion_site_symmetry_3
_geom_torsion_site_symmetry_4
_geom_torsion_publ_flag
N4 N5 C6 Cl1 -178.7(6) . . . . ?
N4 N5 C6 C7 2.3(16) . . . . ?
N4 N3 N2 N1 2.2(16) . . . . ?
N4 C9 C8 C7 2.1(13) . . . . ?
N5 N4 N3 N2 179.4(9) . . . . ?
N5 N4 C9 N1 179.2(9) . . . . ?
N5 N4 C9 C8 -1.6(15) . . . . ?
N3 N4 N5 C6 178.9(8) . . . . ?
N3 N4 C9 N1 -0.4(11) . . . . ?
N3 N4 C9 C8 178.8(8) . . . . ?
N3 N2 N1 C9 -2.5(18) . . . . ?
N2 N1 C9 N4 1.6(14) . . . . ?
N2 N1 C9 C8 -177.4(13) . . . . ?
N1 C9 C8 C7 -178.9(9) . . . . ?
C9 N4 N5 C6 -0.6(16) . . . . ?
C9 N4 N3 N2 -1.0(11) . . . . ?
C6 C7 C8 C9 -0.7(14) . . . . ?
C8 C7 C6 Cl1 179.3(7) . . . . ?
C8 C7 C6 N5 -1.7(17) . . . . ?
